data_4508899
loop_
_publ_author_name
'Asensio, Gregorio'
'Medio-Simon, Mercedes'
'Alem\'an, Pedro'
'de Arellano, Carmen Ram\'irez'

_publ_section_title
;
 The Role of Organic Fluorine in the Supramolecular Assembly of
 Halogenated \b-Hydroxysulphoxides Diastereomers
;
_journal_issue 12
_journal_name_full 'Crystal Growth &amp; Design'
_journal_page_first 2769
_journal_paper_doi 10.1021/cg060465m
_journal_volume 6
_journal_year 2006
_chemical_absolute_configuration ad
_chemical_formula_sum 'C10 H11 F3 O2 S'
_chemical_formula_weight 252.25
_chemical_name_systematic
; 
 ? 
;
_space_group_IT_number 5
_symmetry_cell_setting monoclinic
_symmetry_space_group_name_Hall 'C 2y'
_symmetry_space_group_name_H-M 'C 1 2 1'
_atom_sites_solution_hydrogens geom
_atom_sites_solution_primary direct
_atom_sites_solution_secondary difmap
_audit_creation_method SHELXL-97
_cell_angle_alpha 90.00
_cell_angle_beta 126.25(3)
_cell_angle_gamma 90.00
_cell_formula_units_Z 4
_cell_length_a 17.200(3)
_cell_length_b 5.9594(12)
_cell_length_c 13.889(3)
_cell_measurement_reflns_used 4148
_cell_measurement_temperature 173(2)
_cell_measurement_theta_max 30.034
_cell_measurement_theta_min 0.998
_cell_volume 1148.1(6)
_computing_cell_refinement 'HKL Denzo (Otwinowski & Minor 1997)'
_computing_data_collection 'Collect (Nonius BV, 1997-2000)'
_computing_data_reduction 'HKL Scalepack (Otwinowski & Minor 1997)'
_computing_molecular_graphics 'SHELXTL v6.14 (Bruker AXS, 2000-2003)'
_computing_publication_material 'SHELXL-97 (Sheldrick, 1997)'
_computing_structure_refinement 'SHELXL-97 (Sheldrick, 1997)'
_computing_structure_solution 'SHELXS-97 (Sheldrick, 1990)'
_diffrn_ambient_temperature 173(2)
_diffrn_detector_area_resol_mean 9
_diffrn_measured_fraction_theta_full 0.887
_diffrn_measured_fraction_theta_max 0.887
_diffrn_measurement_device_type 'Nonius Kappa CCD'
_diffrn_measurement_method '\w scans'
_diffrn_radiation_monochromator graphite
_diffrn_radiation_source 'fine-focus sealed tube'
_diffrn_radiation_type MoK\a
_diffrn_radiation_wavelength 0.71073
_diffrn_reflns_av_R_equivalents 0.0564
_diffrn_reflns_av_sigmaI/netI 0.1348
_diffrn_reflns_limit_h_max 23
_diffrn_reflns_limit_h_min -22
_diffrn_reflns_limit_k_max 8
_diffrn_reflns_limit_k_min -8
_diffrn_reflns_limit_l_max 18
_diffrn_reflns_limit_l_min -17
_diffrn_reflns_number 4706
_diffrn_reflns_theta_full 29.91
_diffrn_reflns_theta_max 29.91
_diffrn_reflns_theta_min 5.14
_exptl_absorpt_coefficient_mu 0.304
_exptl_absorpt_correction_type none
_exptl_crystal_colour colourless
_exptl_crystal_density_diffrn 1.459
_exptl_crystal_density_method 'not measured'
_exptl_crystal_description needle
_exptl_crystal_F_000 520
_exptl_crystal_size_max 0.56
_exptl_crystal_size_mid 0.08
_exptl_crystal_size_min 0.08
_refine_diff_density_max 0.220
_refine_diff_density_min -0.253
_refine_diff_density_rms 0.052
_refine_ls_abs_structure_details 'Flack H D (1983), Acta Cryst. A39, 876-881'
_refine_ls_abs_structure_Flack -0.16(8)
_refine_ls_extinction_method none
_refine_ls_goodness_of_fit_ref 0.863
_refine_ls_hydrogen_treatment constr
_refine_ls_matrix_type full
_refine_ls_number_parameters 147
_refine_ls_number_reflns 2749
_refine_ls_number_restraints 124
_refine_ls_restrained_S_all 0.845
_refine_ls_R_factor_all 0.1058
_refine_ls_R_factor_gt 0.0445
_refine_ls_shift/su_max 0.000
_refine_ls_shift/su_mean 0.000
_refine_ls_structure_factor_coef Fsqd
_refine_ls_weighting_details 'calc w=1/[\s^2^(Fo^2^)+(0.0220P)^2^+0.0000P] where P=(Fo^2^+2Fc^2^)/3'
_refine_ls_weighting_scheme calc
_refine_ls_wR_factor_gt 0.0699
_refine_ls_wR_factor_ref 0.0806
_reflns_number_gt 1564
_reflns_number_total 2749
_reflns_threshold_expression >2sigma(I)
_cod_data_source_file cg060465msup1.cif
_cod_data_source_block mpp03_3bII
_cod_depositor_comments
;
The following automatic conversions were performed:

'_symmetry_cell_setting' value 'Monoclinic' changed to 'monoclinic'
according to /home/saulius/struct/CIF-dictionaries/cif_core.dic
dictionary named 'cif_core.dic' version 2.4.2 from 2011-04-26.

Automatic conversion script
Id: cif_fix_values 1891 2012-01-12 08:04:46Z andrius 
;
_cod_original_cell_volume 1148.0(5)
_cod_original_sg_symbol_H-M C2
_cod_database_code 4508899

loop_
_symmetry_equiv_pos_as_xyz
'x, y, z'
'-x, y, -z'
'x+1/2, y+1/2, z'
'-x+1/2, y+1/2, -z'

loop_
_atom_site_label
_atom_site_type_symbol
_atom_site_fract_x
_atom_site_fract_y
_atom_site_fract_z
_atom_site_U_iso_or_equiv
_atom_site_adp_type
_atom_site_occupancy
_atom_site_symmetry_multiplicity
_atom_site_calc_flag
_atom_site_refinement_flags
S1 S 0.53519(5) 0.25419(13) 0.25555(6) 0.0320(2) Uani 1 1 d U
O1 O 0.53798(13) 0.0019(3) 0.25694(16) 0.0384(5) Uani 1 1 d U
O2 O 0.66034(12) 0.6749(3) 0.39292(16) 0.0336(5) Uani 1 1 d U
H2 H 0.6332 0.7889 0.3500 0.044 Uiso 1 1 calc R
F1 F 0.64946(14) 0.8732(3) 0.56658(16) 0.0551(6) Uani 1 1 d U
F2 F 0.73959(11) 0.5806(3) 0.62973(13) 0.0438(5) Uani 1 1 d U
F3 F 0.59951(12) 0.5649(3) 0.59338(14) 0.0489(5) Uani 1 1 d U
C1 C 0.5984(2) 0.3326(4) 0.4111(2) 0.0322(7) Uani 1 1 d U
H1B H 0.5648 0.2670 0.4428 0.039 Uiso 1 1 calc R
H1A H 0.6646 0.2705 0.4578 0.039 Uiso 1 1 calc R
C2 C 0.60352(19) 0.5861(4) 0.4263(2) 0.0268(6) Uani 1 1 d U
H2A H 0.5370 0.6503 0.3737 0.032 Uiso 1 1 calc R
C3 C 0.6480(2) 0.6491(6) 0.5537(3) 0.0354(7) Uani 1 1 d U
C11 C 0.4155(2) 0.3251(5) 0.2047(2) 0.0294(7) Uani 1 1 d U
C12 C 0.3626(2) 0.1761(4) 0.2202(2) 0.0338(7) Uani 1 1 d U
H12 H 0.3897 0.0365 0.2590 0.041 Uiso 1 1 calc R
C13 C 0.26911(19) 0.2328(6) 0.1785(2) 0.0389(8) Uani 1 1 d U
H13 H 0.2324 0.1305 0.1891 0.047 Uiso 1 1 calc R
C14 C 0.2285(2) 0.4365(5) 0.1215(2) 0.0382(8) Uani 1 1 d U
C15 C 0.2831(2) 0.5824(5) 0.1066(2) 0.0392(8) Uani 1 1 d U
H15 H 0.2561 0.7218 0.0674 0.047 Uiso 1 1 calc R
C16 C 0.3769(2) 0.5292(5) 0.1478(2) 0.0343(7) Uani 1 1 d U
H16 H 0.4138 0.6308 0.1371 0.041 Uiso 1 1 calc R
C7 C 0.1270(2) 0.4961(6) 0.0757(3) 0.0560(10) Uani 1 1 d U
H7A H 0.0823 0.4477 -0.0076 0.073 Uiso 1 1 calc R
H7B H 0.1219 0.6589 0.0806 0.073 Uiso 1 1 calc R
H7C H 0.1107 0.4206 0.1243 0.073 Uiso 1 1 calc R

loop_
_atom_site_aniso_label
_atom_site_aniso_U_11
_atom_site_aniso_U_22
_atom_site_aniso_U_33
_atom_site_aniso_U_23
_atom_site_aniso_U_13
_atom_site_aniso_U_12
S1 0.0275(4) 0.0326(4) 0.0316(4) 0.0003(4) 0.0150(3) -0.0003(4)
O1 0.0331(12) 0.0256(13) 0.0434(13) -0.0036(9) 0.0155(10) 0.0036(9)
O2 0.0295(11) 0.0329(13) 0.0402(13) 0.0072(8) 0.0216(10) 0.0014(8)
F1 0.0738(15) 0.0336(13) 0.0471(12) -0.0074(9) 0.0299(11) 0.0023(10)
F2 0.0255(9) 0.0602(12) 0.0319(9) 0.0011(8) 0.0095(8) 0.0040(9)
F3 0.0390(10) 0.0757(14) 0.0374(10) 0.0005(9) 0.0256(9) -0.0016(9)
C1 0.0253(16) 0.0339(17) 0.0288(17) 0.0025(11) 0.0113(13) 0.0027(12)
C2 0.0227(14) 0.0293(17) 0.0250(14) 0.0037(12) 0.0122(12) 0.0012(12)
C3 0.0275(17) 0.0382(19) 0.0345(18) -0.0006(16) 0.0151(15) -0.0038(16)
C11 0.0245(15) 0.0309(17) 0.0265(16) -0.0025(12) 0.0115(13) 0.0022(12)
C12 0.0307(16) 0.0301(18) 0.0332(17) 0.0024(12) 0.0148(14) 0.0017(13)
C13 0.0319(16) 0.048(2) 0.0392(18) -0.0020(16) 0.0224(14) -0.0040(16)
C14 0.0279(17) 0.055(2) 0.0244(17) -0.0043(15) 0.0117(14) 0.0068(16)
C15 0.0358(17) 0.045(2) 0.0277(16) 0.0059(14) 0.0138(14) 0.0133(16)
C16 0.0345(18) 0.0322(18) 0.0281(17) 0.0027(12) 0.0141(14) -0.0021(13)
C7 0.0302(18) 0.089(3) 0.041(2) -0.0029(19) 0.0170(17) 0.0110(18)

loop_
_atom_type_symbol
_atom_type_description
_atom_type_scat_dispersion_real
_atom_type_scat_dispersion_imag
_atom_type_scat_source
C C 0.0033 0.0016 'International Tables Vol C Tables 4.2.6.8 and 6.1.1.4'
H H 0.0000 0.0000 'International Tables Vol C Tables 4.2.6.8 and 6.1.1.4'
O O 0.0106 0.0060 'International Tables Vol C Tables 4.2.6.8 and 6.1.1.4'
F F 0.0171 0.0103 'International Tables Vol C Tables 4.2.6.8 and 6.1.1.4'
S S 0.1246 0.1234 'International Tables Vol C Tables 4.2.6.8 and 6.1.1.4'

loop_
_geom_angle_atom_site_label_1
_geom_angle_atom_site_label_2
_geom_angle_atom_site_label_3
_geom_angle
O1 S1 C11 105.20(13)
O1 S1 C1 104.48(12)
C11 S1 C1 98.59(13)
C2 C1 S1 111.49(18)
O2 C2 C3 108.9(2)
O2 C2 C1 108.7(2)
C3 C2 C1 111.1(2)
F2 C3 F3 106.9(3)
F2 C3 F1 106.1(2)
F3 C3 F1 106.5(3)
F2 C3 C2 113.3(3)
F3 C3 C2 112.5(2)
F1 C3 C2 111.1(3)
C12 C11 C16 121.1(3)
C12 C11 S1 119.9(2)
C16 C11 S1 118.9(2)
C11 C12 C13 119.1(3)
C12 C13 C14 121.1(3)
C15 C14 C13 118.5(3)
C15 C14 C7 120.6(3)
C13 C14 C7 120.9(3)
C14 C15 C16 121.3(3)
C11 C16 C15 118.8(3)

loop_
_geom_bond_atom_site_label_1
_geom_bond_atom_site_label_2
_geom_bond_distance
S1 O1 1.5038(19)
S1 C11 1.787(3)
S1 C1 1.814(3)
O2 C2 1.410(3)
F1 C3 1.346(3)
F2 C3 1.340(3)
F3 C3 1.340(3)
C1 C2 1.521(3)
C2 C3 1.502(4)
C11 C12 1.377(4)
C11 C16 1.387(4)
C12 C13 1.391(4)
C13 C14 1.391(4)
C14 C15 1.382(4)
C14 C7 1.505(4)
C15 C16 1.394(4)

loop_
_geom_hbond_atom_site_label_D
_geom_hbond_atom_site_label_H
_geom_hbond_atom_site_label_A
_geom_hbond_distance_DH
_geom_hbond_distance_HA
_geom_hbond_distance_DA
_geom_hbond_angle_DHA
_geom_hbond_site_symmetry_A
O2 H2 O1 0.84 1.86 2.663(3) 159.6 1_565
C1 H1A O2 0.99 2.51 3.486(4) 168.1 4_646
C1 H1A F2 0.99 2.80 3.494(3) 127.6 4_646
C2 H2A F3 1.00 2.69 3.340(3) 122.6 2_656
C7 H7C O1 0.98 2.81 3.638(4) 142.2 3_455
C7 H7A O1 0.98 2.81 3.727(4) 155.8 4
C15 H15 C14 0.95 3.07 3.712(4) 126.4 4
C15 H15 C15 0.95 3.00 3.867(3) 152.7 4
C15 H15 C16 0.95 3.07 3.955(4) 155.3 4

loop_
_geom_torsion_atom_site_label_1
_geom_torsion_atom_site_label_2
_geom_torsion_atom_site_label_3
_geom_torsion_atom_site_label_4
_geom_torsion
O1 S1 C1 C2 179.27(19)
C11 S1 C1 C2 -72.5(2)
S1 C1 C2 O2 -65.2(2)
S1 C1 C2 C3 174.91(19)
O2 C2 C3 F2 -56.8(3)
C1 C2 C3 F2 62.9(3)
O2 C2 C3 F3 -178.2(2)
C1 C2 C3 F3 -58.5(3)
O2 C2 C3 F1 62.5(3)
C1 C2 C3 F1 -177.8(2)
O1 S1 C11 C12 24.9(3)
C1 S1 C11 C12 -82.7(2)
O1 S1 C11 C16 -153.8(2)
C1 S1 C11 C16 98.5(2)
C16 C11 C12 C13 -0.3(4)
S1 C11 C12 C13 -179.1(2)
C11 C12 C13 C14 0.0(4)
C12 C13 C14 C15 0.3(4)
C12 C13 C14 C7 179.6(3)
C13 C14 C15 C16 -0.3(4)
C7 C14 C15 C16 -179.6(3)
C12 C11 C16 C15 0.3(4)
S1 C11 C16 C15 179.0(2)
C14 C15 C16 C11 0.0(4)
O1 S1 C2 O2 119.67(17)
C11 S1 C2 O2 -129.94(16)
H2 O2 C2 H2A 16.0
H2 O2 S1 O1 166.3
H2 O2 C1 H1A 168.0
